data_7135665
loop_
_publ_author_name
'W&#xfc;st, Leonie'
'Wellnitz, Tim'
'Radacki, Krzysztof'
'Nees, Samuel'
'Braunschweig, Holger'

_publ_section_title
;
 Attempted halogenation of ambiphilic 1,2,3-benzodiazaborines: balancing
 Lewis acidity and Lewis basicity.
;
_journal_issue 31
_journal_name_full 'Chemical communications (Cambridge, England)'
_journal_page_first 7984
_journal_page_last 7988
_journal_paper_doi 10.1039/d6cc01072e
_journal_volume 62
_journal_year 2026
_chemical_formula_moiety '2(C13 H9 B2 Br3 N2), C H2 Cl2'
_chemical_formula_sum 'C27 H20 B4 Br6 Cl2 N4'
_chemical_formula_weight 994.07
_space_group_crystal_system monoclinic
_space_group_IT_number 15
_space_group_name_Hall '-C 2yc'
_space_group_name_H-M_alt 'C 1 2/c 1'
_atom_sites_solution_hydrogens geom
_atom_sites_solution_primary dual
_atom_sites_solution_secondary difmap
_audit_creation_date 2025-05-06
_audit_creation_method 'CIF-fill 1.6f (K.Radacki, 2005-25)'
_audit_update_record
;
2026-02-15 deposited with the CCDC.	2026-03-17 downloaded from the CCDC.
;
_cell_angle_alpha 90
_cell_angle_beta 90.423(3)
_cell_angle_gamma 90
_cell_formula_units_Z 8
_cell_length_a 25.1025(5)
_cell_length_b 7.0534(2)
_cell_length_c 35.7650(10)
_cell_measurement_reflns_used 4983
_cell_measurement_temperature 100(2)
_cell_measurement_theta_max 71.9900
_cell_measurement_theta_min 3.4930
_cell_volume 6332.3(3)
_computing_cell_refinement 'CrysAlisPro 1.171.44.108a (Rigaku OD, 2025)'
_computing_data_collection
;
 CrysAlisPro system (CCD 42.58a 64-bit (release 31-05-2022))
;
_computing_data_reduction 'CrysAlisPro 1.171.44.108a (Rigaku OD, 2025)'
_computing_molecular_graphics 'ShelXLe (Huebschle et all, 2011)'
_computing_publication_material 'SHELXL-2019/2 (Sheldrick, 2019)'
_computing_structure_refinement 'SHELXL-2019/2 (Sheldrick, 2019)'
_computing_structure_solution 'SHELXT 2014/5 (Sheldrick, 2014)'
_diffrn_ambient_environment N~2~
_diffrn_ambient_temperature 100(2)
_diffrn_detector HPA
_diffrn_detector_area_resol_mean 10.0
_diffrn_detector_type 'HyPix Arc150'
_diffrn_measured_fraction_theta_full 0.908
_diffrn_measured_fraction_theta_max 0.859
_diffrn_measurement_details
;
 
 List of Runs (angles in degrees, time in seconds):
 --------------------------------------------------------------------------
  1  \w     64.00  91.00   0.50    0.39    --   65.37-126.00-180.00   54
  2  \w     29.00  72.00   0.50    0.39    --   65.37 -95.00   0.00   86
  3  \w     67.00  92.00   0.50    1.54    --   76.87-110.00  53.00   50
  4  \w     29.00  91.00   0.50    0.39    --   71.48-110.00  53.00  124
  5  \w     23.00  85.00   0.50    0.39    --   65.37-110.00  53.00  124
  6  \w     31.00  72.00   0.50    0.39    --   65.37 -95.00 -30.00   82
  7  \w     28.00  67.00   0.50    0.39    --   65.37 -95.00-120.00   78
  8  \w     54.00  80.00   0.50    1.54    --   76.87  15.00 150.00   52
  9  \w     84.00 109.00   0.50    1.54    --   76.87  15.00 150.00   50
 10  \w    -86.00 -61.00   0.50    0.39    --  -73.64 110.00 148.00   50
 11  \w    -85.00 -23.00   0.50    0.39    --  -65.03 110.00 148.00  124
 12  \w    -95.00 -33.00   0.50    1.54    --  -75.71 110.00 148.00  124
 13  \w   -117.00 -82.00   0.50    1.54    --  -75.71-126.00  30.00   70
 14  \w   -112.00 -86.00   0.50    1.54    --  -75.71-126.00 -30.00   52
 15  \w   -108.00 -77.00   0.50    1.54    --  -75.71-126.00 -90.00   62
 16  \w   -118.00 -73.00   0.50    1.54    --  -75.71-126.00-180.00   90
;
_diffrn_measurement_device 'four-circle diffractometer'
_diffrn_measurement_device_type 'Rigaku XtaLAB Synergy-R'
_diffrn_measurement_method '\w scans'
_diffrn_orient_matrix_type
;
 CrysAlisPro convention (1999,Acta A55,543-557)
;
_diffrn_orient_matrix_UB_11 -0.0353817000
_diffrn_orient_matrix_UB_12 0.0416569000
_diffrn_orient_matrix_UB_13 0.0340882000
_diffrn_orient_matrix_UB_21 0.0046968000
_diffrn_orient_matrix_UB_22 -0.2087210000
_diffrn_orient_matrix_UB_23 0.0122413000
_diffrn_orient_matrix_UB_31 0.0498932000
_diffrn_orient_matrix_UB_32 0.0490366000
_diffrn_orient_matrix_UB_33 0.0233509000
_diffrn_radiation_monochromator 'multi-layer mirror'
_diffrn_radiation_probe x-ray
_diffrn_radiation_type CuK\a
_diffrn_radiation_wavelength 1.54184
_diffrn_radiation_xray_symbol K-L~2,3~
_diffrn_reflns_av_R_equivalents 0.0374
_diffrn_reflns_av_unetI/netI 0.0421
_diffrn_reflns_Laue_measured_fraction_full 0.908
_diffrn_reflns_Laue_measured_fraction_max 0.859
_diffrn_reflns_limit_h_max 30
_diffrn_reflns_limit_h_min -26
_diffrn_reflns_limit_k_max 8
_diffrn_reflns_limit_k_min -8
_diffrn_reflns_limit_l_max 43
_diffrn_reflns_limit_l_min -40
_diffrn_reflns_number 17945
_diffrn_reflns_point_group_measured_fraction_full 0.908
_diffrn_reflns_point_group_measured_fraction_max 0.859
_diffrn_reflns_theta_full 67.684
_diffrn_reflns_theta_max 73.751
_diffrn_reflns_theta_min 3.522
_diffrn_source 'rotating-anode X-ray tube'
_diffrn_source_type 'PhotonJet-R X-ray Source'
_exptl_absorpt_coefficient_mu 10.938
_exptl_absorpt_correction_T_max 0.988
_exptl_absorpt_correction_T_min 0.548
_exptl_absorpt_correction_type gaussian
_exptl_absorpt_process_details
;
 CrysAlisPro 1.171.44.108a (Rigaku Oxford Diffraction, 2025) Numerical 
 absorption correction based on gaussian integration over a multifaceted 
 crystal model Empirical absorption correction using spherical harmonics, 
 implemented in SCALE3 ABSPACK scaling algorithm.
;
_exptl_crystal_colour colourless
_exptl_crystal_density_diffrn 2.085
_exptl_crystal_description plate
_exptl_crystal_F_000 3792
_exptl_crystal_preparation
;
 Crystals were grown at RT from saturated solution in DCM. For data 
 collection the crystal was immersed in a film of perfluoropolyether oil, 
 mounted on a polyimide loop and transferred to stream of cold nitrogen 
 (Oxford Cryostream 800).
;
_exptl_crystal_size_max 0.102
_exptl_crystal_size_mid 0.045
_exptl_crystal_size_min 0.007
_refine_diff_density_max 2.867
_refine_diff_density_min -1.411
_refine_diff_density_rms 0.190
_refine_ls_extinction_method none
_refine_ls_goodness_of_fit_ref 1.066
_refine_ls_hydrogen_treatment constr
_refine_ls_matrix_type full
_refine_ls_number_parameters 389
_refine_ls_number_reflns 5489
_refine_ls_number_restraints 0
_refine_ls_restrained_S_all 1.066
_refine_ls_R_factor_all 0.0780
_refine_ls_R_factor_gt 0.0638
_refine_ls_shift/su_max 0.001
_refine_ls_shift/su_mean 0.000
_refine_ls_structure_factor_coef Fsqd
_refine_ls_weighting_details
;
 w=1/[\s^2^(Fo^2^)+(0.0985P)^2^+131.0719P] where P=(Fo^2^+2Fc^2^)/3
;
_refine_ls_weighting_scheme calc
_refine_ls_wR_factor_gt 0.1761
_refine_ls_wR_factor_ref 0.1883
_reflns_Friedel_coverage 0.000
_reflns_number_gt 4450
_reflns_number_total 5489
_reflns_threshold_expression 'I > 2\s(I)'
_twin_dimensionality triperiodic
_twin_formation_mechanism gt
_twin_morphology polysynthetic
_twin_special_details
;
 Twin-law was computed with TwinRotMat as implemented in Platon.
 Component 2 rotated by 0.42\% around ( 0 0 1 ) (reciprocal)
 or [ 0 0 1 ] (direct) axis.
;
_cod_data_source_file d6cc01072e2.cif
_cod_data_source_block 2
_cod_depositor_comments 'Adding full bibliography for 7135662--7135668.cif.'
_cod_original_sg_symbol_H-M 'C 2/c'
_cod_database_code 7135665
_shelx_shelxl_version_number 2019/2
_shelx_space_group_comment
;
 The symmetry employed for this shelxl refinement is uniquely defined by the 
 following loop, which should always be used as a source of symmetry 
 information in preference to the above space-group names. They are only 
 intended as comments.
;
_shelx_estimated_absorpt_t_min 0.402
_shelx_estimated_absorpt_t_max 0.927

loop_
_space_group_symop_operation_xyz
'x, y, z'
'-x, y, -z+1/2'
'x+1/2, y+1/2, z'
'-x+1/2, y+1/2, -z+1/2'
'-x, -y, -z'
'x, -y, z-1/2'
'-x+1/2, -y+1/2, -z'
'x+1/2, -y+1/2, z-1/2'

loop_
_atom_site_label
_atom_site_type_symbol
_atom_site_fract_x
_atom_site_fract_y
_atom_site_fract_z
_atom_site_U_iso_or_equiv
_atom_site_adp_type
_atom_site_occupancy
_atom_site_site_symmetry_order
_atom_site_calc_flag
_atom_site_refinement_flags_posn
_atom_site_refinement_flags_adp
_atom_site_refinement_flags_occupancy
_atom_site_disorder_assembly
_atom_site_disorder_group
B1_1 B 0.6141(4) 1.0045(14) 0.4903(3) 0.019(2) Uani 1 1 d . . . . .
C2_1 C 0.6751(4) 1.0005(12) 0.4848(3) 0.022(2) Uani 1 1 d . . . . .
C3_1 C 0.7173(4) 1.0029(12) 0.5105(3) 0.022(2) Uani 1 1 d . . . . .
H3_1 H 0.709817 1.008656 0.536511 0.026 Uiso 1 1 calc R U . . .
C4_1 C 0.7697(4) 0.9973(13) 0.4991(3) 0.026(2) Uani 1 1 d . . . . .
H4_1 H 0.798099 1.002933 0.516797 0.031 Uiso 1 1 calc R U . . .
C5_1 C 0.7802(4) 0.9830(14) 0.4607(3) 0.024(2) Uani 1 1 d . . . . .
H5_1 H 0.816054 0.975445 0.452533 0.029 Uiso 1 1 calc R U . . .
C6_1 C 0.7397(4) 0.9795(13) 0.4344(3) 0.023(2) Uani 1 1 d . . . . .
H6_1 H 0.747326 0.970941 0.408507 0.028 Uiso 1 1 calc R U . . .
C7_1 C 0.6871(4) 0.9890(11) 0.4470(3) 0.0161(18) Uani 1 1 d . . . . .
Br20_1 Br 0.68801(4) 0.98074(15) 0.34853(3) 0.0276(3) Uani 1 1 d . . . . .
Br19_1 Br 0.58471(4) 1.24032(13) 0.51383(3) 0.0236(3) Uani 1 1 d . . . . .
Br18_1 Br 0.58318(4) 0.77455(13) 0.51636(3) 0.0239(3) Uani 1 1 d . . . . .
N8_1 N 0.6396(3) 0.9902(10) 0.4238(2) 0.0170(16) Uani 1 1 d . . . . .
B9_1 B 0.6312(4) 0.9884(13) 0.3846(3) 0.017(2) Uani 1 1 d . . . . .
C10_1 C 0.5740(4) 0.9919(12) 0.3693(3) 0.0202(19) Uani 1 1 d . . . . .
C11_1 C 0.5598(5) 0.9890(12) 0.3315(3) 0.026(2) Uani 1 1 d . . . . .
H11_1 H 0.586619 0.983187 0.312913 0.031 Uiso 1 1 calc R U . . .
C12_1 C 0.5064(4) 0.9947(13) 0.3209(3) 0.026(2) Uani 1 1 d . . . . .
H12_1 H 0.497154 0.995198 0.295109 0.031 Uiso 1 1 calc R U . . .
C13_1 C 0.4664(5) 0.9998(14) 0.3475(3) 0.031(2) Uani 1 1 d . . . . .
H13_1 H 0.430254 1.000407 0.339508 0.038 Uiso 1 1 calc R U . . .
C14_1 C 0.4779(4) 1.0040(12) 0.3854(3) 0.022(2) Uani 1 1 d . . . . .
H14_1 H 0.450438 1.010171 0.403503 0.026 Uiso 1 1 calc R U . . .
C15_1 C 0.5334(4) 0.9987(12) 0.3964(3) 0.022(2) Uani 1 1 d . . . . .
C16_1 C 0.5470(4) 1.0013(11) 0.4355(3) 0.0167(18) Uani 1 1 d . . . . .
H16_1 H 0.519117 1.005732 0.453259 0.020 Uiso 1 1 calc R U . . .
N17_1 N 0.5962(3) 0.9979(9) 0.4475(2) 0.0176(16) Uani 1 1 d . . . . .
B1_2 B 0.6168(5) 0.4829(14) 0.2618(3) 0.021(2) Uani 1 1 d . . . . .
C2_2 C 0.6788(4) 0.4821(12) 0.2665(3) 0.024(2) Uani 1 1 d . . . . .
C3_2 C 0.7192(4) 0.4751(12) 0.2404(3) 0.0199(19) Uani 1 1 d . . . . .
H3_2 H 0.710999 0.463826 0.214519 0.024 Uiso 1 1 calc R U . . .
C4_2 C 0.7720(4) 0.4846(13) 0.2525(3) 0.026(2) Uani 1 1 d . . . . .
H4_2 H 0.799951 0.479422 0.234770 0.031 Uiso 1 1 calc R U . . .
C5_2 C 0.7839(4) 0.5013(14) 0.2896(3) 0.027(2) Uani 1 1 d . . . . .
H5_2 H 0.820164 0.510385 0.297119 0.032 Uiso 1 1 calc R U . . .
C6_2 C 0.7449(4) 0.5054(13) 0.3167(3) 0.024(2) Uani 1 1 d . . . . .
H6_2 H 0.753561 0.517088 0.342488 0.029 Uiso 1 1 calc R U . . .
C7_2 C 0.6919(4) 0.4916(11) 0.3043(3) 0.0189(19) Uani 1 1 d . . . . .
N8_2 N 0.6456(3) 0.4924(10) 0.3277(2) 0.0185(16) Uani 1 1 d . . . . .
B9_2 B 0.6394(5) 0.4903(14) 0.3677(3) 0.021(2) Uani 1 1 d . . . . .
C10_2 C 0.5814(4) 0.4958(11) 0.3822(3) 0.0182(18) Uani 1 1 d . . . . .
C11_2 C 0.5681(4) 0.5001(12) 0.4204(3) 0.024(2) Uani 1 1 d . . . . .
H11_2 H 0.595517 0.500952 0.438785 0.028 Uiso 1 1 calc R U . . .
C12_2 C 0.5159(4) 0.5031(12) 0.4311(3) 0.026(2) Uani 1 1 d . . . . .
H12_2 H 0.507730 0.506821 0.456954 0.032 Uiso 1 1 calc R U . . .
C13_2 C 0.4744(4) 0.5008(13) 0.4050(3) 0.028(2) Uani 1 1 d . . . . .
H13_2 H 0.438373 0.500541 0.412984 0.034 Uiso 1 1 calc R U . . .
C14_2 C 0.4862(4) 0.4990(13) 0.3673(3) 0.024(2) Uani 1 1 d . . . . .
H14_2 H 0.458450 0.500128 0.349105 0.029 Uiso 1 1 calc R U . . .
C15_2 C 0.5397(4) 0.4955(12) 0.3561(3) 0.0178(18) Uani 1 1 d . . . . .
C16_2 C 0.5531(4) 0.4916(12) 0.3170(3) 0.022(2) Uani 1 1 d . . . . .
H16_2 H 0.524518 0.490486 0.299413 0.026 Uiso 1 1 calc R U . . .
Br19_2 Br 0.58447(4) 0.24917(14) 0.23809(3) 0.0262(3) Uani 1 1 d . . . . .
Br20_2 Br 0.69728(4) 0.47929(16) 0.40213(3) 0.0280(3) Uani 1 1 d . . . . .
Br18_2 Br 0.58587(4) 0.71516(14) 0.23627(3) 0.0257(3) Uani 1 1 d . . . . .
N17_2 N 0.6005(3) 0.4896(10) 0.3042(2) 0.0169(16) Uani 1 1 d . . . . .
Cl3_3 Cl 0.84653(14) 0.2987(6) 0.38953(10) 0.0568(9) Uani 1 1 d . . . . .
Cl2_3 Cl 0.84186(13) -0.0957(6) 0.36353(10) 0.0564(9) Uani 1 1 d . . . . .
C1_3 C 0.8311(6) 0.145(2) 0.3533(4) 0.059(4) Uani 1 1 d . . . . .
H1A_3 H 0.852742 0.179610 0.331326 0.071 Uiso 1 1 calc R U . . .
H1B_3 H 0.793176 0.162525 0.346372 0.071 Uiso 1 1 calc R U . . .

loop_
_atom_site_aniso_label
_atom_site_aniso_U_11
_atom_site_aniso_U_22
_atom_site_aniso_U_33
_atom_site_aniso_U_23
_atom_site_aniso_U_13
_atom_site_aniso_U_12
B1_1 0.028(5) 0.021(5) 0.008(4) 0.001(4) -0.003(4) -0.001(4)
C2_1 0.031(5) 0.017(4) 0.019(5) 0.000(4) 0.002(4) 0.002(4)
C3_1 0.024(5) 0.021(5) 0.021(5) 0.000(4) -0.001(4) 0.005(4)
C4_1 0.038(5) 0.024(5) 0.016(5) 0.003(4) -0.004(4) 0.000(4)
C5_1 0.018(4) 0.033(5) 0.022(5) -0.005(4) 0.001(4) -0.003(4)
C6_1 0.031(5) 0.027(5) 0.012(4) -0.002(4) 0.009(4) 0.003(4)
C7_1 0.023(4) 0.009(4) 0.017(4) -0.001(3) 0.000(4) 0.003(3)
Br20_1 0.0314(5) 0.0366(6) 0.0149(5) -0.0013(4) 0.0028(4) 0.0017(4)
Br19_1 0.0311(5) 0.0204(5) 0.0191(5) -0.0054(4) -0.0021(4) 0.0052(4)
Br18_1 0.0302(5) 0.0203(5) 0.0213(5) 0.0068(4) -0.0003(4) -0.0029(4)
N8_1 0.018(4) 0.014(3) 0.019(4) 0.002(3) -0.002(3) 0.001(3)
B9_1 0.027(5) 0.012(4) 0.011(5) -0.006(4) 0.001(4) -0.001(4)
C10_1 0.023(4) 0.015(4) 0.023(5) 0.002(4) -0.006(4) -0.002(4)
C11_1 0.046(6) 0.016(4) 0.015(5) -0.001(4) 0.002(4) -0.007(4)
C12_1 0.033(5) 0.025(5) 0.020(5) 0.001(4) -0.011(4) -0.003(4)
C13_1 0.041(6) 0.025(5) 0.028(6) 0.003(4) -0.009(5) -0.003(5)
C14_1 0.024(5) 0.021(5) 0.020(5) -0.002(4) -0.003(4) -0.003(4)
C15_1 0.033(5) 0.013(4) 0.019(5) 0.003(3) 0.000(4) -0.002(4)
C16_1 0.022(4) 0.012(4) 0.015(4) 0.001(3) -0.006(4) -0.004(3)
N17_1 0.028(4) 0.012(3) 0.014(4) 0.004(3) 0.006(3) 0.002(3)
B1_2 0.035(6) 0.015(5) 0.012(5) 0.002(4) 0.000(4) 0.006(4)
C2_2 0.032(5) 0.013(4) 0.025(5) 0.000(4) -0.001(4) -0.001(4)
C3_2 0.032(5) 0.014(4) 0.014(4) 0.000(3) 0.007(4) 0.000(4)
C4_2 0.035(5) 0.024(5) 0.020(5) 0.002(4) 0.008(4) 0.000(4)
C5_2 0.020(5) 0.032(5) 0.028(5) 0.002(4) -0.002(4) 0.001(4)
C6_2 0.021(4) 0.031(5) 0.021(5) -0.001(4) 0.000(4) 0.001(4)
C7_2 0.024(5) 0.012(4) 0.021(5) 0.004(3) 0.007(4) 0.005(4)
N8_2 0.025(4) 0.019(4) 0.011(4) -0.002(3) -0.002(3) 0.001(3)
B9_2 0.027(5) 0.015(5) 0.022(6) -0.003(4) -0.001(5) -0.003(4)
C10_2 0.027(5) 0.013(4) 0.014(4) 0.000(3) -0.002(4) -0.002(4)
C11_2 0.037(5) 0.016(4) 0.017(5) 0.000(4) 0.005(4) 0.001(4)
C12_2 0.042(6) 0.013(4) 0.025(5) -0.003(4) 0.006(5) 0.003(4)
C13_2 0.023(5) 0.026(5) 0.036(6) 0.003(4) 0.001(4) 0.003(4)
C14_2 0.023(5) 0.027(5) 0.023(5) 0.003(4) -0.006(4) -0.003(4)
C15_2 0.028(5) 0.016(4) 0.010(4) 0.004(3) 0.004(4) 0.000(4)
C16_2 0.029(5) 0.018(4) 0.019(5) -0.002(4) 0.007(4) 0.001(4)
Br19_2 0.0301(5) 0.0246(5) 0.0238(5) -0.0098(4) 0.0025(4) -0.0059(4)
Br20_2 0.0296(5) 0.0397(6) 0.0148(5) 0.0005(4) -0.0034(4) -0.0020(5)
Br18_2 0.0311(5) 0.0249(5) 0.0212(5) 0.0073(4) 0.0027(4) 0.0054(4)
N17_2 0.020(4) 0.015(3) 0.016(4) -0.002(3) -0.005(3) 0.000(3)
Cl3_3 0.0477(17) 0.074(2) 0.0491(19) -0.0060(18) 0.0058(15) -0.0081(17)
Cl2_3 0.0467(17) 0.073(2) 0.0502(19) -0.0084(18) 0.0039(15) 0.0003(17)
C1_3 0.059(9) 0.076(10) 0.043(8) -0.004(8) 0.010(7) -0.018(8)

loop_
_atom_type_symbol
_atom_type_description
_atom_type_scat_dispersion_real
_atom_type_scat_dispersion_imag
_atom_type_scat_source
C C 0.0181 0.0091 'International Tables Vol C Tables 4.2.6.8 and 6.1.1.4'
H H 0.0000 0.0000 'International Tables Vol C Tables 4.2.6.8 and 6.1.1.4'
B B 0.0090 0.0039 'International Tables Vol C Tables 4.2.6.8 and 6.1.1.4'
Br Br -0.6763 1.2805 'International Tables Vol C Tables 4.2.6.8 and 6.1.1.4'
Cl Cl 0.3639 0.7018 'International Tables Vol C Tables 4.2.6.8 and 6.1.1.4'
N N 0.0311 0.0180 'International Tables Vol C Tables 4.2.6.8 and 6.1.1.4'

loop_
_exptl_crystal_face_index_h
_exptl_crystal_face_index_k
_exptl_crystal_face_index_l
_exptl_crystal_face_perp_dist
1 1 -1 0.0371
-1 -1 1 0.0467
-1 0 -1 0.0105
1 0 1 0.0236
0 0 -1 0.0010
0 0 1 0.0043

loop_
_geom_angle_atom_site_label_1
_geom_angle_atom_site_label_2
_geom_angle_atom_site_label_3
_geom_angle
_geom_angle_site_symmetry_1
_geom_angle_site_symmetry_3
_geom_angle_publ_flag
C2_1 B1_1 N17_1 98.6(8) . . ?
C2_1 B1_1 Br19_1 115.8(7) . . ?
N17_1 B1_1 Br19_1 109.0(6) . . ?
C2_1 B1_1 Br18_1 115.2(7) . . ?
N17_1 B1_1 Br18_1 108.2(6) . . ?
Br19_1 B1_1 Br18_1 109.1(5) . . ?
C7_1 C2_1 C3_1 118.1(9) . . ?
C7_1 C2_1 B1_1 110.3(9) . . ?
C3_1 C2_1 B1_1 131.6(9) . . ?
C4_1 C3_1 C2_1 121.6(9) . . ?
C4_1 C3_1 H3_1 119.2 . . ?
C2_1 C3_1 H3_1 119.2 . . ?
C3_1 C4_1 C5_1 118.5(9) . . ?
C3_1 C4_1 H4_1 120.8 . . ?
C5_1 C4_1 H4_1 120.8 . . ?
C6_1 C5_1 C4_1 121.7(9) . . ?
C6_1 C5_1 H5_1 119.1 . . ?
C4_1 C5_1 H5_1 119.1 . . ?
C5_1 C6_1 C7_1 118.2(9) . . ?
C5_1 C6_1 H6_1 120.9 . . ?
C7_1 C6_1 H6_1 120.9 . . ?
C2_1 C7_1 C6_1 121.9(9) . . ?
C2_1 C7_1 N8_1 111.9(8) . . ?
C6_1 C7_1 N8_1 126.2(9) . . ?
N17_1 N8_1 B9_1 119.6(8) . . ?
N17_1 N8_1 C7_1 107.2(7) . . ?
B9_1 N8_1 C7_1 133.1(8) . . ?
N8_1 B9_1 C10_1 119.0(9) . . ?
N8_1 B9_1 Br20_1 123.8(7) . . ?
C10_1 B9_1 Br20_1 117.2(7) . . ?
C11_1 C10_1 C15_1 119.0(9) . . ?
C11_1 C10_1 B9_1 125.2(10) . . ?
C15_1 C10_1 B9_1 115.8(9) . . ?
C12_1 C11_1 C10_1 120.1(10) . . ?
C12_1 C11_1 H11_1 120.0 . . ?
C10_1 C11_1 H11_1 120.0 . . ?
C13_1 C12_1 C11_1 121.0(10) . . ?
C13_1 C12_1 H12_1 119.5 . . ?
C11_1 C12_1 H12_1 119.5 . . ?
C14_1 C13_1 C12_1 121.7(10) . . ?
C14_1 C13_1 H13_1 119.2 . . ?
C12_1 C13_1 H13_1 119.2 . . ?
C13_1 C14_1 C15_1 117.4(10) . . ?
C13_1 C14_1 H14_1 121.3 . . ?
C15_1 C14_1 H14_1 121.3 . . ?
C10_1 C15_1 C16_1 120.0(9) . . ?
C10_1 C15_1 C14_1 120.8(9) . . ?
C16_1 C15_1 C14_1 119.2(9) . . ?
N17_1 C16_1 C15_1 122.7(9) . . ?
N17_1 C16_1 H16_1 118.7 . . ?
C15_1 C16_1 H16_1 118.7 . . ?
C16_1 N17_1 N8_1 122.9(8) . . ?
C16_1 N17_1 B1_1 125.2(8) . . ?
N8_1 N17_1 B1_1 111.9(7) . . ?
C2_2 B1_2 N17_2 99.4(8) . . ?
C2_2 B1_2 Br19_2 116.0(7) . . ?
N17_2 B1_2 Br19_2 108.8(6) . . ?
C2_2 B1_2 Br18_2 115.4(7) . . ?
N17_2 B1_2 Br18_2 108.0(6) . . ?
Br19_2 B1_2 Br18_2 108.6(5) . . ?
C3_2 C2_2 C7_2 119.3(9) . . ?
C3_2 C2_2 B1_2 131.4(9) . . ?
C7_2 C2_2 B1_2 109.3(9) . . ?
C2_2 C3_2 C4_2 119.3(9) . . ?
C2_2 C3_2 H3_2 120.4 . . ?
C4_2 C3_2 H3_2 120.4 . . ?
C5_2 C4_2 C3_2 120.5(10) . . ?
C5_2 C4_2 H4_2 119.8 . . ?
C3_2 C4_2 H4_2 119.8 . . ?
C4_2 C5_2 C6_2 122.2(10) . . ?
C4_2 C5_2 H5_2 118.9 . . ?
C6_2 C5_2 H5_2 118.9 . . ?
C5_2 C6_2 C7_2 116.9(10) . . ?
C5_2 C6_2 H6_2 121.6 . . ?
C7_2 C6_2 H6_2 121.6 . . ?
C2_2 C7_2 C6_2 121.8(9) . . ?
C2_2 C7_2 N8_2 112.4(8) . . ?
C6_2 C7_2 N8_2 125.8(9) . . ?
N17_2 N8_2 C7_2 107.7(7) . . ?
N17_2 N8_2 B9_2 120.1(8) . . ?
C7_2 N8_2 B9_2 132.2(9) . . ?
N8_2 B9_2 C10_2 116.1(9) . . ?
N8_2 B9_2 Br20_2 123.9(8) . . ?
C10_2 B9_2 Br20_2 120.0(8) . . ?
C15_2 C10_2 C11_2 117.7(9) . . ?
C15_2 C10_2 B9_2 118.6(9) . . ?
C11_2 C10_2 B9_2 123.7(9) . . ?
C12_2 C11_2 C10_2 120.4(10) . . ?
C12_2 C11_2 H11_2 119.8 . . ?
C10_2 C11_2 H11_2 119.8 . . ?
C11_2 C12_2 C13_2 121.7(10) . . ?
C11_2 C12_2 H12_2 119.2 . . ?
C13_2 C12_2 H12_2 119.2 . . ?
C14_2 C13_2 C12_2 119.2(9) . . ?
C14_2 C13_2 H13_2 120.4 . . ?
C12_2 C13_2 H13_2 120.4 . . ?
C13_2 C14_2 C15_2 119.4(9) . . ?
C13_2 C14_2 H14_2 120.3 . . ?
C15_2 C14_2 H14_2 120.3 . . ?
C10_2 C15_2 C14_2 121.6(9) . . ?
C10_2 C15_2 C16_2 118.0(9) . . ?
C14_2 C15_2 C16_2 120.5(9) . . ?
N17_2 C16_2 C15_2 124.9(10) . . ?
N17_2 C16_2 H16_2 117.6 . . ?
C15_2 C16_2 H16_2 117.6 . . ?
C16_2 N17_2 N8_2 122.3(8) . . ?
C16_2 N17_2 B1_2 126.5(8) . . ?
N8_2 N17_2 B1_2 111.2(7) . . ?
Cl3_3 C1_3 Cl2_3 114.6(9) . . ?
Cl3_3 C1_3 H1A_3 108.6 . . ?
Cl2_3 C1_3 H1A_3 108.6 . . ?
Cl3_3 C1_3 H1B_3 108.6 . . ?
Cl2_3 C1_3 H1B_3 108.6 . . ?
H1A_3 C1_3 H1B_3 107.6 . . ?

loop_
_geom_bond_atom_site_label_1
_geom_bond_atom_site_label_2
_geom_bond_distance
_geom_bond_site_symmetry_2
_geom_bond_publ_flag
B1_1 C2_1 1.546(15) . ?
B1_1 N17_1 1.591(12) . ?
B1_1 Br19_1 2.007(11) . ?
B1_1 Br18_1 2.028(10) . ?
C2_1 C7_1 1.391(13) . ?
C2_1 C3_1 1.399(14) . ?
C3_1 C4_1 1.381(15) . ?
C3_1 H3_1 0.9500 . ?
C4_1 C5_1 1.405(14) . ?
C4_1 H4_1 0.9500 . ?
C5_1 C6_1 1.377(14) . ?
C5_1 H5_1 0.9500 . ?
C6_1 C7_1 1.399(13) . ?
C6_1 H6_1 0.9500 . ?
C7_1 N8_1 1.448(12) . ?
Br20_1 B9_1 1.930(11) . ?
N8_1 N17_1 1.387(11) . ?
N8_1 B9_1 1.416(13) . ?
B9_1 C10_1 1.534(14) . ?
C10_1 C11_1 1.398(14) . ?
C10_1 C15_1 1.414(14) . ?
C11_1 C12_1 1.389(15) . ?
C11_1 H11_1 0.9500 . ?
C12_1 C13_1 1.389(16) . ?
C12_1 H12_1 0.9500 . ?
C13_1 C14_1 1.385(15) . ?
C13_1 H13_1 0.9500 . ?
C14_1 C15_1 1.443(14) . ?
C14_1 H14_1 0.9500 . ?
C15_1 C16_1 1.435(13) . ?
C16_1 N17_1 1.306(12) . ?
C16_1 H16_1 0.9500 . ?
B1_2 C2_2 1.564(16) . ?
B1_2 N17_2 1.573(13) . ?
B1_2 Br19_2 2.022(11) . ?
B1_2 Br18_2 2.028(10) . ?
C2_2 C3_2 1.383(14) . ?
C2_2 C7_2 1.390(14) . ?
C3_2 C4_2 1.393(15) . ?
C3_2 H3_2 0.9500 . ?
C4_2 C5_2 1.363(15) . ?
C4_2 H4_2 0.9500 . ?
C5_2 C6_2 1.382(14) . ?
C5_2 H5_2 0.9500 . ?
C6_2 C7_2 1.403(14) . ?
C6_2 H6_2 0.9500 . ?
C7_2 N8_2 1.436(12) . ?
N8_2 N17_2 1.404(11) . ?
N8_2 B9_2 1.440(14) . ?
B9_2 C10_2 1.550(14) . ?
B9_2 Br20_2 1.900(12) . ?
C10_2 C15_2 1.396(13) . ?
C10_2 C11_2 1.409(14) . ?
C11_2 C12_2 1.367(15) . ?
C11_2 H11_2 0.9500 . ?
C12_2 C13_2 1.394(15) . ?
C12_2 H12_2 0.9500 . ?
C13_2 C14_2 1.383(16) . ?
C13_2 H13_2 0.9500 . ?
C14_2 C15_2 1.403(13) . ?
C14_2 H14_2 0.9500 . ?
C15_2 C16_2 1.441(13) . ?
C16_2 N17_2 1.280(13) . ?
C16_2 H16_2 0.9500 . ?
Cl3_3 C1_3 1.731(15) . ?
Cl2_3 C1_3 1.757(17) . ?
C1_3 H1A_3 0.9900 . ?
C1_3 H1B_3 0.9900 . ?

loop_
_geom_torsion_atom_site_label_1
_geom_torsion_atom_site_label_2
_geom_torsion_atom_site_label_3
_geom_torsion_atom_site_label_4
_geom_torsion
_geom_torsion_site_symmetry_1
_geom_torsion_site_symmetry_2
_geom_torsion_site_symmetry_3
_geom_torsion_site_symmetry_4
_geom_torsion_publ_flag
N17_1 B1_1 C2_1 C7_1 -1.3(9) . . . . ?
Br19_1 B1_1 C2_1 C7_1 -117.4(7) . . . . ?
Br18_1 B1_1 C2_1 C7_1 113.6(7) . . . . ?
N17_1 B1_1 C2_1 C3_1 180.0(9) . . . . ?
Br19_1 B1_1 C2_1 C3_1 63.9(12) . . . . ?
Br18_1 B1_1 C2_1 C3_1 -65.1(12) . . . . ?
C7_1 C2_1 C3_1 C4_1 1.0(13) . . . . ?
B1_1 C2_1 C3_1 C4_1 179.6(10) . . . . ?
C2_1 C3_1 C4_1 C5_1 -1.9(14) . . . . ?
C3_1 C4_1 C5_1 C6_1 1.7(14) . . . . ?
C4_1 C5_1 C6_1 C7_1 -0.6(14) . . . . ?
C3_1 C2_1 C7_1 C6_1 0.2(13) . . . . ?
B1_1 C2_1 C7_1 C6_1 -178.7(8) . . . . ?
C3_1 C2_1 C7_1 N8_1 -179.3(7) . . . . ?
B1_1 C2_1 C7_1 N8_1 1.9(10) . . . . ?
C5_1 C6_1 C7_1 C2_1 -0.4(13) . . . . ?
C5_1 C6_1 C7_1 N8_1 178.9(8) . . . . ?
C2_1 C7_1 N8_1 N17_1 -1.5(9) . . . . ?
C6_1 C7_1 N8_1 N17_1 179.1(8) . . . . ?
C2_1 C7_1 N8_1 B9_1 177.3(9) . . . . ?
C6_1 C7_1 N8_1 B9_1 -2.1(14) . . . . ?
N17_1 N8_1 B9_1 C10_1 -0.9(12) . . . . ?
C7_1 N8_1 B9_1 C10_1 -179.6(8) . . . . ?
N17_1 N8_1 B9_1 Br20_1 179.3(6) . . . . ?
C7_1 N8_1 B9_1 Br20_1 0.6(13) . . . . ?
N8_1 B9_1 C10_1 C11_1 -179.5(8) . . . . ?
Br20_1 B9_1 C10_1 C11_1 0.3(12) . . . . ?
N8_1 B9_1 C10_1 C15_1 0.6(12) . . . . ?
Br20_1 B9_1 C10_1 C15_1 -179.6(6) . . . . ?
C15_1 C10_1 C11_1 C12_1 0.6(13) . . . . ?
B9_1 C10_1 C11_1 C12_1 -179.3(8) . . . . ?
C10_1 C11_1 C12_1 C13_1 -1.2(14) . . . . ?
C11_1 C12_1 C13_1 C14_1 1.6(15) . . . . ?
C12_1 C13_1 C14_1 C15_1 -1.3(14) . . . . ?
C11_1 C10_1 C15_1 C16_1 179.9(8) . . . . ?
B9_1 C10_1 C15_1 C16_1 -0.2(11) . . . . ?
C11_1 C10_1 C15_1 C14_1 -0.5(12) . . . . ?
B9_1 C10_1 C15_1 C14_1 179.5(8) . . . . ?
C13_1 C14_1 C15_1 C10_1 0.8(13) . . . . ?
C13_1 C14_1 C15_1 C16_1 -179.5(8) . . . . ?
C10_1 C15_1 C16_1 N17_1 0.1(12) . . . . ?
C14_1 C15_1 C16_1 N17_1 -179.6(8) . . . . ?
C15_1 C16_1 N17_1 N8_1 -0.4(12) . . . . ?
C15_1 C16_1 N17_1 B1_1 178.8(8) . . . . ?
B9_1 N8_1 N17_1 C16_1 0.8(11) . . . . ?
C7_1 N8_1 N17_1 C16_1 179.9(7) . . . . ?
B9_1 N8_1 N17_1 B1_1 -178.4(7) . . . . ?
C7_1 N8_1 N17_1 B1_1 0.6(8) . . . . ?
C2_1 B1_1 N17_1 C16_1 -178.8(7) . . . . ?
Br19_1 B1_1 N17_1 C16_1 -57.6(9) . . . . ?
Br18_1 B1_1 N17_1 C16_1 60.9(9) . . . . ?
C2_1 B1_1 N17_1 N8_1 0.4(9) . . . . ?
Br19_1 B1_1 N17_1 N8_1 121.6(6) . . . . ?
Br18_1 B1_1 N17_1 N8_1 -119.9(6) . . . . ?
N17_2 B1_2 C2_2 C3_2 179.1(9) . . . . ?
Br19_2 B1_2 C2_2 C3_2 62.8(12) . . . . ?
Br18_2 B1_2 C2_2 C3_2 -65.7(12) . . . . ?
N17_2 B1_2 C2_2 C7_2 -1.3(9) . . . . ?
Br19_2 B1_2 C2_2 C7_2 -117.7(7) . . . . ?
Br18_2 B1_2 C2_2 C7_2 113.8(8) . . . . ?
C7_2 C2_2 C3_2 C4_2 -2.3(13) . . . . ?
B1_2 C2_2 C3_2 C4_2 177.2(9) . . . . ?
C2_2 C3_2 C4_2 C5_2 -0.2(14) . . . . ?
C3_2 C4_2 C5_2 C6_2 1.4(15) . . . . ?
C4_2 C5_2 C6_2 C7_2 0.0(14) . . . . ?
C3_2 C2_2 C7_2 C6_2 3.8(13) . . . . ?
B1_2 C2_2 C7_2 C6_2 -175.8(8) . . . . ?
C3_2 C2_2 C7_2 N8_2 -178.3(8) . . . . ?
B1_2 C2_2 C7_2 N8_2 2.1(10) . . . . ?
C5_2 C6_2 C7_2 C2_2 -2.6(13) . . . . ?
C5_2 C6_2 C7_2 N8_2 179.8(8) . . . . ?
C2_2 C7_2 N8_2 N17_2 -2.0(9) . . . . ?
C6_2 C7_2 N8_2 N17_2 175.9(8) . . . . ?
C2_2 C7_2 N8_2 B9_2 176.1(8) . . . . ?
C6_2 C7_2 N8_2 B9_2 -6.0(14) . . . . ?
N17_2 N8_2 B9_2 C10_2 -3.1(11) . . . . ?
C7_2 N8_2 B9_2 C10_2 178.9(8) . . . . ?
N17_2 N8_2 B9_2 Br20_2 176.3(6) . . . . ?
C7_2 N8_2 B9_2 Br20_2 -1.6(14) . . . . ?
N8_2 B9_2 C10_2 C15_2 2.2(12) . . . . ?
Br20_2 B9_2 C10_2 C15_2 -177.2(6) . . . . ?
N8_2 B9_2 C10_2 C11_2 -178.1(8) . . . . ?
Br20_2 B9_2 C10_2 C11_2 2.4(12) . . . . ?
C15_2 C10_2 C11_2 C12_2 0.2(13) . . . . ?
B9_2 C10_2 C11_2 C12_2 -179.4(8) . . . . ?
C10_2 C11_2 C12_2 C13_2 0.4(14) . . . . ?
C11_2 C12_2 C13_2 C14_2 -1.2(14) . . . . ?
C12_2 C13_2 C14_2 C15_2 1.3(14) . . . . ?
C11_2 C10_2 C15_2 C14_2 -0.1(12) . . . . ?
B9_2 C10_2 C15_2 C14_2 179.6(8) . . . . ?
C11_2 C10_2 C15_2 C16_2 179.8(8) . . . . ?
B9_2 C10_2 C15_2 C16_2 -0.5(12) . . . . ?
C13_2 C14_2 C15_2 C10_2 -0.7(14) . . . . ?
C13_2 C14_2 C15_2 C16_2 179.4(8) . . . . ?
C10_2 C15_2 C16_2 N17_2 -0.4(13) . . . . ?
C14_2 C15_2 C16_2 N17_2 179.5(9) . . . . ?
C15_2 C16_2 N17_2 N8_2 -0.5(13) . . . . ?
C15_2 C16_2 N17_2 B1_2 179.2(8) . . . . ?
C7_2 N8_2 N17_2 C16_2 -179.2(8) . . . . ?
B9_2 N8_2 N17_2 C16_2 2.4(12) . . . . ?
C7_2 N8_2 N17_2 B1_2 1.0(8) . . . . ?
B9_2 N8_2 N17_2 B1_2 -177.4(8) . . . . ?
C2_2 B1_2 N17_2 C16_2 -179.6(8) . . . . ?
Br19_2 B1_2 N17_2 C16_2 -57.9(10) . . . . ?
Br18_2 B1_2 N17_2 C16_2 59.7(10) . . . . ?
C2_2 B1_2 N17_2 N8_2 0.2(8) . . . . ?
Br19_2 B1_2 N17_2 N8_2 121.8(6) . . . . ?
Br18_2 B1_2 N17_2 N8_2 -120.5(6) . . . . ?

loop_
_twin_individual_id
_twin_individual_twin_lattice_type
_twin_individual_twin_matrix_11
_twin_individual_twin_matrix_12
_twin_individual_twin_matrix_13
_twin_individual_twin_matrix_21
_twin_individual_twin_matrix_22
_twin_individual_twin_matrix_23
_twin_individual_twin_matrix_31
_twin_individual_twin_matrix_32
_twin_individual_twin_matrix_33
1 ref 1.000 0.000 0.000 0.000 1.000 0.000 0.000 0.000 1.000
2 nmt -1.000 0.000 0.000 0.000 -1.000 0.000 0.021 0.000 1.000
